data_4060350
loop_
_publ_author_name
'Mike Robitzer'
'Imenne Bouamaied'
'Claude Sirlin'
'Preston A. Chase'
'Gerard van Koten'
'Michel Pfeffer'

_publ_section_title
;
Transmetalation of Aryl Units from Gold(I) to Cobalt(III),
A Clean Route to the Synthesis of Anion Cobaltoreceptors
;
_journal_name_full Organometallics
_journal_paper_doi 10.1021/om0490482
_journal_year 2005
_chemical_formula_moiety 'C21 H33 Cl Co F6 N2 P'
_chemical_formula_sum 'C21 H33 Cl Co F6 N2 P'
_chemical_formula_weight 552.86
_space_group_IT_number 61
_space_group_name_Hall '-P 2ac 2ab'
_space_group_name_H-M_alt 'P b c a'
_symmetry_cell_setting orthorhombic
_symmetry_space_group_name_Hall '-P 2ac 2ab'
_symmetry_space_group_name_H-M 'P b c a'
_cell_angle_alpha 90
_cell_angle_beta 90
_cell_angle_gamma 90
_cell_formula_units_Z 8
_cell_length_a 14.2005(3)
_cell_length_b 20.7594(5)
_cell_length_c 16.4489(6)
_cell_measurement_temperature 173
_cell_volume 4849.0(4)
_diffrn_ambient_temperature 173
_exptl_crystal_density_diffrn 1.51
_cod_database_code 4060350

loop_
_symmetry_equiv_pos_as_xyz
x,y,z
1/2-x,-y,1/2+z
-x,1/2+y,1/2-z
1/2+x,1/2-y,-z
-x,-y,-z
1/2+x,+y,1/2-z
+x,1/2-y,1/2+z
1/2-x,1/2+y,+z

loop_
_atom_site_label
_atom_site_fract_x
_atom_site_fract_y
_atom_site_fract_z
_atom_site_U_iso_or_equiv
_atom_site_adp_type
_atom_site_calc_flag
_atom_site_calc_attached_atom
_atom_site_type_symbol
CO 0.88275(8) 0.26500(6) 0.99842(8) 0.0317(5) Uani ? ? Co
CL 1.0290(1) 0.20884(8) 0.9695(1) 0.0205(8) Uani ? ? Cl
N1 0.9075(5) 0.3466(4) 0.9266(5) 0.037(4) Uani ? ? N
C1 0.9417(8) 0.4047(5) 0.9718(6) 0.047(6) Uani ? ? C
C2 1.0385(9) 0.3977(6) 1.0078(8) 0.064(7) Uani ? ? C
C3 0.9726(7) 0.3320(4) 0.8564(6) 0.038(5) Uani ? ? C
C4 0.9810(8) 0.3854(5) 0.7910(6) 0.051(6) Uani ? ? C
C5 0.8021(5) 0.2419(4) 0.9056(5) 0.028(4) Uani ? ? C
C6 0.7714(6) 0.2975(5) 0.8638(6) 0.037(5) Uani ? ? C
C7 0.8107(7) 0.3598(5) 0.8956(6) 0.044(5) Uani ? ? C
C8 0.7115(7) 0.2952(5) 0.7975(6) 0.042(5) Uani ? ? C
C9 0.6781(6) 0.2356(5) 0.7715(6) 0.042(5) Uani ? ? C
C10 0.7066(7) 0.1797(5) 0.8100(6) 0.040(5) Uani ? ? C
C11 0.7698(6) 0.1815(4) 0.8769(5) 0.033(4) Uani ? ? C
C12 0.8012(6) 0.1184(4) 0.9128(5) 0.032(4) Uani ? ? C
N2 0.9002(5) 0.1006(3) 0.8867(4) 0.030(4) Uani ? ? N
C13 0.9331(7) 0.0391(4) 0.9279(5) 0.035(5) Uani ? ? C
C14 0.8878(8) -0.0216(5) 0.8943(7) 0.049(6) Uani ? ? C
C15 0.9105(7) 0.1006(5) 0.7950(5) 0.036(5) Uani ? ? C
C16 1.0103(7) 0.0847(5) 0.7697(6) 0.047(6) Uani ? ? C
C17 0.8627(8) 0.2037(5) 1.0977(6) 0.051(6) Uani ? ? C
C18 0.9196(8) 0.2591(6) 1.1247(6) 0.055(6) Uani ? ? C
C19 0.8691(9) 0.3156(5) 1.1118(6) 0.048(6) Uani ? ? C
C20 0.7809(8) 0.2978(5) 1.0769(6) 0.046(6) Uani ? ? C
C21 0.7769(7) 0.2302(5) 1.0720(5) 0.044(5) Uani ? ? C
P 0.7528(2) 0.0112(1) 1.1371(1) 0.033(1) Uani ? ? P
F1 0.8598(4) 0.0355(3) 1.1280(4) 0.050(3) Uani ? ? F
F2 0.6457(4) -0.0128(3) 1.1457(4) 0.057(3) Uani ? ? F
F3 0.7661(5) 0.0098(5) 1.2326(4) 0.081(5) Uani ? ? F
F4 0.7396(5) 0.0136(4) 1.0413(3) 0.067(4) Uani ? ? F
F5 0.7853(5) -0.0608(3) 1.1314(6) 0.077(5) Uani ? ? F
F6 0.7196(5) 0.0841(3) 1.1412(6) 0.080(5) Uani ? ? F
H1 0.8987 0.4134 1.0147 0.0638 Uiso calc C1 H
H2 0.9425 0.4401 0.9352 0.0638 Uiso calc C1 H
H3 1.0551 0.4362 1.0353 0.0843 Uiso calc C2 H
H4 1.0388 0.3628 1.0451 0.0843 Uiso calc C2 H
H5 1.0826 0.3895 0.9656 0.0843 Uiso calc C2 H
H6 0.9504 0.2940 0.8305 0.0499 Uiso calc C3 H
H7 1.0337 0.3244 0.8780 0.0499 Uiso calc C3 H
H8 1.0233 0.3717 0.7497 0.0667 Uiso calc C4 H
H9 0.9209 0.3933 0.7679 0.0667 Uiso calc C4 H
H10 1.0041 0.4237 0.8154 0.0667 Uiso calc C4 H
H11 0.8133 0.3908 0.8532 0.0581 Uiso calc C7 H
H12 0.7722 0.3756 0.9385 0.0581 Uiso calc C7 H
H13 0.6935 0.3336 0.7703 0.0574 Uiso calc C8 H
H14 0.6355 0.2333 0.7271 0.0587 Uiso calc C9 H
H15 0.6835 0.1394 0.7914 0.0533 Uiso calc C10 H
H16 0.7592 0.0855 0.8956 0.0414 Uiso calc C12 H
H17 0.7995 0.1216 0.9704 0.0414 Uiso calc C12 H
H18 0.9186 0.0420 0.9842 0.0466 Uiso calc C13 H
H19 0.9994 0.0357 0.9212 0.0466 Uiso calc C13 H
H20 0.9114 -0.0581 0.9226 0.0663 Uiso calc C14 H
H21 0.8215 -0.0193 0.9011 0.0663 Uiso calc C14 H
H22 0.9022 -0.0255 0.8381 0.0663 Uiso calc C14 H
H23 0.8945 0.1420 0.7748 0.0488 Uiso calc C15 H
H24 0.8690 0.0694 0.7727 0.0488 Uiso calc C15 H
H25 1.0146 0.0850 0.7121 0.0639 Uiso calc C16 H
H26 1.0522 0.1159 0.7916 0.0639 Uiso calc C16 H
H27 1.0268 0.0432 0.7895 0.0639 Uiso calc C16 H
H28 0.8803 0.1595 1.0977 0.0674 Uiso calc C17 H
H29 0.9811 0.2567 1.1474 0.0767 Uiso calc C18 H
H30 0.8895 0.3581 1.1239 0.0713 Uiso calc C19 H
H31 0.7330 0.3267 1.0598 0.0621 Uiso calc C20 H
H32 0.7239 0.2061 1.0540 0.0583 Uiso calc C21 H

loop_
_atom_site_aniso_label
_atom_site_aniso_U_11
_atom_site_aniso_U_22
_atom_site_aniso_U_33
_atom_site_aniso_U_12
_atom_site_aniso_U_13
_atom_site_aniso_U_23
_atom_site_aniso_type_symbol
CO 0.0352(5) 0.0316(5) 0.0285(5) -0.0025(6) -0.0008(6) 0.0011(6) Co
CL 0.0239(8) 0.0067(7) 0.054(1) -0.0039(7) 0.0215(9) -0.0079(9) Cl
N1 0.037(4) 0.034(4) 0.041(4) 0.002(3) 0.003(4) 0.003(4) N
C1 0.065(6) 0.034(5) 0.048(5) -0.014(5) 0.012(5) -0.005(5) C
C2 0.072(7) 0.055(6) 0.067(7) -0.023(6) 0.004(7) -0.009(6) C
C3 0.042(5) 0.037(5) 0.037(5) -0.002(4) 0.004(5) 0.000(4) C
C4 0.060(6) 0.054(6) 0.040(5) -0.009(5) 0.005(5) 0.013(5) C
C5 0.020(4) 0.037(4) 0.030(4) 0.005(4) 0.002(3) -0.002(4) C
C6 0.030(4) 0.042(5) 0.041(5) 0.002(4) 0.010(4) 0.005(5) C
C7 0.042(5) 0.040(5) 0.052(6) 0.008(5) 0.005(5) 0.009(5) C
C8 0.033(5) 0.063(6) 0.036(5) 0.012(5) 0.002(4) 0.010(5) C
C9 0.032(5) 0.069(6) 0.035(5) 0.008(5) -0.005(4) 0.005(5) C
C10 0.033(5) 0.050(5) 0.039(5) -0.006(5) -0.001(4) -0.008(5) C
C11 0.029(4) 0.033(4) 0.036(5) 0.001(4) 0.000(4) 0.001(4) C
C12 0.032(4) 0.031(4) 0.033(5) -0.002(4) 0.003(4) -0.003(4) C
N2 0.031(4) 0.036(4) 0.024(3) 0.001(3) 0.001(3) 0.001(3) N
C13 0.044(5) 0.030(4) 0.033(5) 0.003(4) -0.003(4) 0.006(4) C
C14 0.061(6) 0.031(5) 0.061(6) -0.002(5) -0.001(6) 0.001(5) C
C15 0.044(5) 0.045(5) 0.023(4) 0.006(4) 0.000(4) -0.001(4) C
C16 0.039(5) 0.073(7) 0.036(5) 0.004(5) 0.005(5) 0.005(5) C
C17 0.067(7) 0.049(6) 0.040(5) -0.014(5) -0.001(5) 0.015(5) C
C18 0.067(6) 0.078(7) 0.032(5) -0.019(6) -0.012(5) 0.009(6) C
C19 0.095(8) 0.040(5) 0.030(5) -0.016(6) 0.009(6) -0.006(4) C
C20 0.065(6) 0.041(5) 0.037(5) -0.002(5) 0.019(5) -0.003(5) C
C21 0.049(5) 0.055(6) 0.031(4) -0.009(5) 0.017(4) -0.002(5) C
P 0.035(1) 0.035(1) 0.030(1) -0.003(1) 0.004(1) 0.002(1) P
F1 0.038(3) 0.055(3) 0.062(4) -0.006(3) 0.006(3) 0.004(3) F
F2 0.043(3) 0.079(4) 0.054(3) -0.022(3) 0.003(3) 0.011(3) F
F3 0.089(5) 0.193(7) 0.031(3) -0.066(5) 0.000(3) 0.004(4) F
F4 0.065(4) 0.135(6) 0.035(3) -0.018(4) 0.001(3) 0.009(4) F
F5 0.076(4) 0.038(3) 0.156(7) -0.001(3) -0.035(5) -0.004(4) F
F6 0.061(4) 0.046(4) 0.179(8) 0.007(3) 0.004(5) -0.023(5) F

loop_
_geom_bond_atom_site_label_1
_geom_bond_atom_site_label_2
_geom_bond_distance
_geom_bond_site_symmetry_1
_geom_bond_site_symmetry_2
_geom_bond_publ_flag
CO CL 2.429(2) . . ?
CO N1 2.094(8) . . ?
CO C5 1.968(9) . . ?
CO C17 2.09(1) . . ?
CO C18 2.15(1) . . ?
CO C19 2.15(1) . . ?
CO C20 2.05(1) . . ?
CO C21 2.061(9) . . ?
N1 C1 1.50(1) . . ?
N1 C3 1.51(1) . . ?
N1 C7 1.49(1) . . ?
C1 C2 1.50(2) . . ?
C3 C4 1.55(1) . . ?
C5 C6 1.41(1) . . ?
C5 C11 1.42(1) . . ?
C6 C7 1.50(1) . . ?
C6 C8 1.38(1) . . ?
C8 C9 1.39(1) . . ?
C9 C10 1.38(1) . . ?
C10 C11 1.42(1) . . ?
C11 C12 1.51(1) . . ?
C12 N2 1.52(1) . . ?
N2 C13 1.52(1) . . ?
N2 C15 1.51(1) . . ?
C13 C14 1.52(1) . . ?
C15 C16 1.51(1) . . ?
C17 C18 1.48(2) . . ?
C17 C21 1.40(2) . . ?
C18 C19 1.39(2) . . ?
C19 C20 1.43(2) . . ?
C20 C21 1.41(1) . . ?
P F1 1.608(6) . . ?
P F2 1.607(6) . . ?
P F3 1.582(6) . . ?
P F4 1.588(6) . . ?
P F5 1.567(7) . . ?
P F6 1.586(7) . . ?
